data_4304163
loop_
_publ_author_name
'Mai Kotera'
'Yusuke Sekioka'
'Takayoshi Suzuki'

_publ_section_title
;
Structural Versatility of 5-Methyltetrazolato Complexes of
(\h5-Pentamethylcyclopentadienyl)iridium(III) Incorporating
2,2'-Bipyridine, N,N-Dimethyldithiocarbamate, or 2-Pyridinethiolate Ligands
;
_journal_name_full 'Inorganic Chemistry'
_journal_page_first 3498
_journal_page_last 3508
_journal_paper_doi 10.1021/ic701631k
_journal_volume 47
_journal_year 2008
_chemical_formula_moiety 'C26 H39 Ir2 N12 1+, F6 P 1-, 2(H2 O)'
_chemical_formula_sum 'C26 H43 F6 Ir2 N12 O2 P'
_chemical_formula_weight 1085.09
_chemical_name_systematic
; 
Tris[\m-5-methyltetrazolato-\kN^2^:\kN^3^]
bis[(\h^5^-pentamethylcyclopentadienyl)iridium(III)] 
Hexafluorophosphate Dihydrate
;
_space_group_IT_number 2
_symmetry_cell_setting triclinic
_symmetry_Int_Tables_number 2
_symmetry_space_group_name_Hall '-P 1'
_symmetry_space_group_name_H-M 'P -1'
_atom_sites_solution_hydrogens geom
_atom_sites_solution_primary direct
_atom_sites_solution_secondary difmap
_audit_creation_method SHELXL-97
_cell_angle_alpha 87.023(2)
_cell_angle_beta 67.242(2)
_cell_angle_gamma 83.122(3)
_cell_formula_units_Z 2
_cell_length_a 11.5401(10)
_cell_length_b 11.7447(12)
_cell_length_c 14.9334(16)
_cell_measurement_reflns_used 10971
_cell_measurement_temperature 200(2)
_cell_measurement_theta_max 27.5
_cell_measurement_theta_min 3.2
_cell_volume 1853.0(3)
_computing_cell_refinement PROCESS-AUTO
_computing_data_collection PROCESS-AUTO
_computing_data_reduction 'CrystalStructure 3.8'
_computing_molecular_graphics 'ORTEP-3 for win'
_computing_publication_material SHELXL-97
_computing_structure_refinement SHELXL-97
_computing_structure_solution 'DIRDIF99 (PATTY)'
_diffrn_ambient_temperature 200(2)
_diffrn_detector_area_resol_mean 10.00
_diffrn_measured_fraction_theta_full 0.982
_diffrn_measured_fraction_theta_max 0.982
_diffrn_measurement_device_type 'Rigaku RAXIS-RAPID'
_diffrn_measurement_method \w
_diffrn_radiation_monochromator graphite
_diffrn_radiation_source 'fine-focus sealed tube'
_diffrn_radiation_type 'Mo K\a'
_diffrn_radiation_wavelength 0.71075
_diffrn_reflns_av_R_equivalents 0.0354
_diffrn_reflns_av_sigmaI/netI 0.0490
_diffrn_reflns_limit_h_max 14
_diffrn_reflns_limit_h_min -14
_diffrn_reflns_limit_k_max 15
_diffrn_reflns_limit_k_min -11
_diffrn_reflns_limit_l_max 19
_diffrn_reflns_limit_l_min -19
_diffrn_reflns_number 16153
_diffrn_reflns_theta_full 27.46
_diffrn_reflns_theta_max 27.46
_diffrn_reflns_theta_min 3.22
_exptl_absorpt_coefficient_mu 7.290
_exptl_absorpt_correction_T_max 0.4077
_exptl_absorpt_correction_T_min 0.3234
_exptl_absorpt_correction_type numerical
_exptl_absorpt_process_details
;
    Higashi, T. (1999). Program for Absorption Correction.
    Rigaku Corporation, Tokyo, Japan.
;
_exptl_crystal_colour yellow
_exptl_crystal_density_diffrn 1.945
_exptl_crystal_density_method 'not measured'
_exptl_crystal_description prism
_exptl_crystal_F_000 1044
_exptl_crystal_size_max 0.20
_exptl_crystal_size_mid 0.15
_exptl_crystal_size_min 0.15
_refine_diff_density_max 2.730
_refine_diff_density_min -3.898
_refine_diff_density_rms 0.266
_refine_ls_extinction_method none
_refine_ls_goodness_of_fit_ref 1.190
_refine_ls_hydrogen_treatment
;
constr except for those of the solvated water molecules
which were not included
;
_refine_ls_matrix_type full
_refine_ls_number_parameters 442
_refine_ls_number_reflns 8310
_refine_ls_number_restraints 0
_refine_ls_restrained_S_all 1.190
_refine_ls_R_factor_all 0.0632
_refine_ls_R_factor_gt 0.0570
_refine_ls_shift/su_max 0.001
_refine_ls_shift/su_mean 0.000
_refine_ls_structure_factor_coef Fsqd
_refine_ls_weighting_details 'calc w=1/[\s^2^(Fo^2^)+(0.0345P)^2^+43.6314P] where P=(Fo^2^+2Fc^2^)/3'
_refine_ls_weighting_scheme calc
_refine_ls_wR_factor_gt 0.1485
_refine_ls_wR_factor_ref 0.1540
_reflns_number_gt 7378
_reflns_number_total 8310
_reflns_threshold_expression 'I > 2\s(I)'
_cod_data_source_file ic701631k-file003_8.cif
_cod_data_source_block complex10
_cod_database_code 4304163

loop_
_symmetry_equiv_pos_as_xyz
'x, y, z'
'-x, -y, -z'

loop_
_atom_site_label
_atom_site_type_symbol
_atom_site_fract_x
_atom_site_fract_y
_atom_site_fract_z
_atom_site_U_iso_or_equiv
_atom_site_adp_type
_atom_site_occupancy
_atom_site_symmetry_multiplicity
_atom_site_calc_flag
_atom_site_refinement_flags
_atom_site_disorder_assembly
_atom_site_disorder_group
Ir1 Ir 0.12544(4) 0.25040(3) 0.24452(3) 0.02274(12) Uani 1 1 d . . .
Ir2 Ir 0.37983(4) -0.00477(3) 0.24096(3) 0.02462(12) Uani 1 1 d . . .
P1 P 0.2437(4) 0.3741(3) 0.7572(3) 0.0543(10) Uani 1 1 d . . .
F1 F 0.1200(19) 0.4910(18) 0.7514(14) 0.084(5) Uiso 0.60 1 d P . .
F2 F 0.3745(16) 0.2377(15) 0.7499(12) 0.066(4) Uiso 0.60 1 d P . .
F3 F 0.189(2) 0.474(2) 0.8355(18) 0.063(6) Uiso 0.40 1 d P . .
F4 F 0.099(2) 0.368(2) 0.7733(17) 0.059(6) Uiso 0.40 1 d P . .
F5 F 0.258(3) 0.481(3) 0.681(2) 0.076(7) Uiso 0.40 1 d P . .
F6 F 0.233(2) 0.285(2) 0.8431(16) 0.054(5) Uiso 0.40 1 d P . .
F7 F 0.272(3) 0.260(3) 0.697(2) 0.083(8) Uiso 0.40 1 d P . .
F8 F 0.379(3) 0.389(3) 0.761(2) 0.083(8) Uiso 0.40 1 d P . .
F9 F 0.106(3) 0.400(2) 0.835(2) 0.076(7) Uiso 0.40 1 d P . .
F10 F 0.201(3) 0.418(3) 0.670(2) 0.080(8) Uiso 0.40 1 d P . .
F11 F 0.255(3) 0.510(3) 0.765(2) 0.089(9) Uiso 0.40 1 d P . .
F12 F 0.226(3) 0.248(3) 0.784(3) 0.093(9) Uiso 0.40 1 d P . .
F13 F 0.381(3) 0.342(2) 0.676(2) 0.075(7) Uiso 0.40 1 d P . .
F14 F 0.310(3) 0.358(3) 0.833(2) 0.087(8) Uiso 0.40 1 d P . .
O1 O 0.861(3) 0.009(3) 0.283(2) 0.080(7) Uiso 0.50 1 d P . .
O2 O 0.615(2) 0.259(2) 0.2722(17) 0.060(5) Uiso 0.50 1 d P . .
O3 O 0.411(3) 0.325(3) 0.406(3) 0.106(10) Uiso 0.50 1 d P . .
O4 O 0.393(2) 0.485(2) 0.2109(18) 0.068(6) Uiso 0.50 1 d P . .
N1 N 0.3776(10) 0.3428(8) 0.1556(8) 0.036(2) Uani 1 1 d . . .
N2 N 0.3217(9) 0.2491(8) 0.1900(7) 0.0291(19) Uani 1 1 d . . .
N3 N 0.4083(9) 0.1631(8) 0.1878(7) 0.030(2) Uani 1 1 d . . .
N4 N 0.5232(10) 0.1974(10) 0.1505(9) 0.044(3) Uani 1 1 d . . .
N6 N 0.0658(11) 0.1788(10) 0.4540(7) 0.040(2) Uani 1 1 d . . .
N7 N 0.1467(9) 0.1576(8) 0.3625(6) 0.0279(19) Uani 1 1 d . . .
N8 N 0.2309(9) 0.0715(9) 0.3620(6) 0.031(2) Uani 1 1 d . . .
N9 N 0.2089(10) 0.0335(10) 0.4513(7) 0.040(2) Uani 1 1 d . . .
N14 N 0.2119(10) -0.0953(9) 0.1537(7) 0.034(2) Uani 1 1 d . . .
N11 N 0.0674(9) 0.0491(8) 0.1556(7) 0.032(2) Uani 1 1 d . . .
N12 N 0.1503(8) 0.0843(7) 0.1878(6) 0.0245(17) Uani 1 1 d . . .
N13 N 0.2362(8) -0.0008(8) 0.1866(6) 0.0254(18) Uani 1 1 d . . .
C1 C 0.1104(12) -0.0606(11) 0.1349(9) 0.038(3) Uani 1 1 d . . .
C2 C 0.0472(16) -0.1388(13) 0.0973(12) 0.054(4) Uani 1 1 d . . .
H2A H -0.0258 -0.0958 0.0883 0.064 Uiso 1 1 calc R . .
H2B H 0.0189 -0.2015 0.1438 0.064 Uiso 1 1 calc R . .
H2C H 0.1070 -0.1705 0.0349 0.064 Uiso 1 1 calc R . .
C3 C 0.1054(13) 0.0975(12) 0.5073(9) 0.042(3) Uani 1 1 d . . .
C4 C 0.0471(14) 0.0918(14) 0.6143(9) 0.050(4) Uani 1 1 d . . .
H4A H -0.0282 0.1476 0.6379 0.060 Uiso 1 1 calc R . .
H4B H 0.1079 0.1094 0.6413 0.060 Uiso 1 1 calc R . .
H4C H 0.0231 0.0145 0.6346 0.060 Uiso 1 1 calc R . .
C5 C 0.4997(13) 0.3080(12) 0.1316(10) 0.042(3) Uani 1 1 d . . .
C6 C 0.6034(15) 0.3884(15) 0.0881(14) 0.068(5) Uani 1 1 d . . .
H6A H 0.5651 0.4654 0.0803 0.082 Uiso 1 1 calc R . .
H6B H 0.6630 0.3595 0.0246 0.082 Uiso 1 1 calc R . .
H6C H 0.6484 0.3917 0.1316 0.082 Uiso 1 1 calc R . .
C28 C 0.464(3) -0.238(2) 0.102(2) 0.145(15) Uani 1 1 d . . .
H28A H 0.5202 -0.2150 0.0377 0.174 Uiso 1 1 calc R . .
H28B H 0.3759 -0.2243 0.1077 0.174 Uiso 1 1 calc R . .
H28C H 0.4844 -0.3203 0.1122 0.174 Uiso 1 1 calc R . .
C29 C 0.3213(18) -0.2653(17) 0.325(2) 0.125(12) Uani 1 1 d . . .
H29A H 0.2988 -0.2972 0.2753 0.150 Uiso 1 1 calc R . .
H29B H 0.2454 -0.2264 0.3744 0.150 Uiso 1 1 calc R . .
H29C H 0.3581 -0.3274 0.3556 0.150 Uiso 1 1 calc R . .
C30 C 0.443(3) -0.119(3) 0.4309(14) 0.152(16) Uani 1 1 d . . .
H30A H 0.4940 -0.0669 0.4456 0.183 Uiso 1 1 calc R . .
H30B H 0.4634 -0.1970 0.4508 0.183 Uiso 1 1 calc R . .
H30C H 0.3533 -0.0942 0.4662 0.183 Uiso 1 1 calc R . .
C11 C 0.0709(13) 0.4364(10) 0.2612(10) 0.039(3) Uani 1 1 d . . .
C12 C 0.0835(12) 0.4029(10) 0.1676(9) 0.038(3) Uani 1 1 d . . .
C13 C -0.0028(12) 0.3281(12) 0.1774(9) 0.040(3) Uani 1 1 d . . .
C14 C -0.0719(11) 0.3046(11) 0.2789(10) 0.037(3) Uani 1 1 d . . .
C15 C -0.0282(12) 0.3787(11) 0.3295(9) 0.036(3) Uani 1 1 d . . .
C16 C 0.142(2) 0.5243(14) 0.2836(17) 0.076(6) Uani 1 1 d . . .
H16A H 0.2059 0.5499 0.2230 0.091 Uiso 1 1 calc R . .
H16B H 0.1840 0.4895 0.3260 0.091 Uiso 1 1 calc R . .
H16C H 0.0828 0.5902 0.3164 0.091 Uiso 1 1 calc R . .
C17 C 0.1720(15) 0.4532(16) 0.0763(12) 0.071(6) Uani 1 1 d . . .
H17A H 0.2224 0.5042 0.0923 0.086 Uiso 1 1 calc R . .
H17B H 0.1233 0.4970 0.0424 0.086 Uiso 1 1 calc R . .
H17C H 0.2282 0.3915 0.0343 0.086 Uiso 1 1 calc R . .
C18 C -0.028(2) 0.2818(15) 0.0947(14) 0.077(6) Uani 1 1 d . . .
H18A H -0.0937 0.2297 0.1206 0.092 Uiso 1 1 calc R . .
H18B H 0.0500 0.2400 0.0497 0.092 Uiso 1 1 calc R . .
H18C H -0.0559 0.3455 0.0604 0.092 Uiso 1 1 calc R . .
C19 C -0.1807(15) 0.2363(15) 0.3229(17) 0.083(7) Uani 1 1 d . . .
H19A H -0.1899 0.1930 0.2721 0.100 Uiso 1 1 calc R . .
H19B H -0.2580 0.2878 0.3547 0.100 Uiso 1 1 calc R . .
H19C H -0.1661 0.1828 0.3710 0.100 Uiso 1 1 calc R . .
C20 C -0.0793(16) 0.4041(14) 0.4361(10) 0.058(4) Uani 1 1 d . . .
H20A H -0.1470 0.3560 0.4708 0.070 Uiso 1 1 calc R . .
H20B H -0.1129 0.4852 0.4467 0.070 Uiso 1 1 calc R . .
H20C H -0.0114 0.3878 0.4605 0.070 Uiso 1 1 calc R . .
C21 C 0.5600(13) -0.0531(12) 0.2530(13) 0.051(4) Uani 1 1 d . . .
C22 C 0.5673(13) -0.0866(14) 0.1601(11) 0.054(4) Uani 1 1 d . . .
C23 C 0.4803(15) -0.1711(13) 0.1776(11) 0.051(4) Uani 1 1 d . . .
C24 C 0.4171(12) -0.1800(11) 0.2782(11) 0.043(3) Uani 1 1 d . . .
C25 C 0.4731(13) -0.1161(12) 0.3221(9) 0.045(3) Uani 1 1 d . . .
C26 C 0.646(2) 0.0222(17) 0.270(2) 0.126(12) Uani 1 1 d . . .
H26A H 0.6980 0.0564 0.2088 0.151 Uiso 1 1 calc R . .
H26B H 0.7010 -0.0240 0.2979 0.151 Uiso 1 1 calc R . .
H26C H 0.5951 0.0832 0.3159 0.151 Uiso 1 1 calc R . .
C27 C 0.656(2) -0.055(3) 0.0600(18) 0.18(2) Uani 1 1 d . . .
H27A H 0.7062 0.0037 0.0647 0.222 Uiso 1 1 calc R . .
H27B H 0.6067 -0.0261 0.0212 0.222 Uiso 1 1 calc R . .
H27C H 0.7121 -0.1236 0.0287 0.222 Uiso 1 1 calc R . .

loop_
_atom_site_aniso_label
_atom_site_aniso_U_11
_atom_site_aniso_U_22
_atom_site_aniso_U_33
_atom_site_aniso_U_23
_atom_site_aniso_U_13
_atom_site_aniso_U_12
Ir1 0.0248(2) 0.0228(2) 0.02005(19) 0.00008(14) -0.00747(15) -0.00444(15)
Ir2 0.0243(2) 0.0262(2) 0.0219(2) 0.00158(15) -0.00732(15) -0.00288(15)
P1 0.053(2) 0.040(2) 0.066(3) 0.0021(18) -0.0253(19) 0.0183(17)
N1 0.031(5) 0.026(5) 0.050(6) 0.004(4) -0.013(4) -0.008(4)
N2 0.028(5) 0.028(5) 0.032(5) 0.005(4) -0.010(4) -0.016(4)
N3 0.024(5) 0.029(5) 0.038(5) 0.008(4) -0.012(4) -0.008(4)
N4 0.024(5) 0.044(6) 0.060(7) 0.018(5) -0.011(5) -0.017(5)
N6 0.049(6) 0.041(6) 0.023(5) 0.002(4) -0.009(4) 0.003(5)
N7 0.033(5) 0.020(4) 0.027(4) 0.002(3) -0.009(4) 0.002(4)
N8 0.025(5) 0.042(6) 0.023(4) 0.000(4) -0.005(4) -0.006(4)
N9 0.039(6) 0.047(6) 0.027(5) 0.005(4) -0.010(4) 0.006(5)
N14 0.039(6) 0.034(5) 0.033(5) -0.005(4) -0.014(4) -0.012(4)
N11 0.032(5) 0.032(5) 0.037(5) -0.003(4) -0.017(4) -0.006(4)
N12 0.028(5) 0.023(4) 0.026(4) -0.001(3) -0.014(4) -0.002(3)
N13 0.026(4) 0.023(4) 0.026(4) 0.001(3) -0.009(3) -0.005(3)
C1 0.040(7) 0.043(7) 0.031(6) 0.000(5) -0.011(5) -0.018(6)
C2 0.062(10) 0.047(8) 0.066(10) -0.013(7) -0.035(8) -0.016(7)
C3 0.042(7) 0.052(8) 0.026(6) 0.001(5) -0.011(5) 0.006(6)
C4 0.046(8) 0.062(9) 0.030(6) 0.011(6) -0.006(5) 0.005(7)
C5 0.039(7) 0.038(7) 0.053(8) 0.015(6) -0.018(6) -0.024(6)
C6 0.042(9) 0.057(10) 0.101(14) 0.028(9) -0.016(8) -0.039(8)
C28 0.17(2) 0.15(2) 0.16(2) -0.13(2) -0.14(2) 0.12(2)
C29 0.054(11) 0.051(11) 0.27(4) 0.082(17) -0.075(17) -0.024(9)
C30 0.20(3) 0.19(3) 0.051(11) -0.050(14) -0.075(15) 0.16(2)
C11 0.045(7) 0.018(5) 0.056(8) 0.001(5) -0.025(6) 0.003(5)
C12 0.039(7) 0.029(6) 0.037(6) 0.012(5) -0.009(5) 0.008(5)
C13 0.041(7) 0.051(8) 0.037(6) -0.009(6) -0.027(6) 0.007(6)
C14 0.029(6) 0.031(6) 0.048(7) 0.006(5) -0.013(5) 0.001(5)
C15 0.034(6) 0.036(6) 0.032(6) -0.001(5) -0.008(5) 0.000(5)
C16 0.089(14) 0.038(8) 0.125(17) -0.023(10) -0.067(13) 0.003(8)
C17 0.051(9) 0.069(11) 0.067(10) 0.043(9) -0.002(8) 0.007(8)
C18 0.129(17) 0.050(9) 0.088(13) -0.023(9) -0.090(13) 0.031(10)
C19 0.030(8) 0.048(9) 0.15(2) 0.026(11) -0.014(10) -0.010(7)
C20 0.067(10) 0.049(9) 0.042(8) 0.000(6) -0.014(7) 0.027(7)
C21 0.035(7) 0.036(7) 0.092(12) 0.005(7) -0.036(7) -0.006(6)
C22 0.033(7) 0.062(10) 0.045(8) 0.013(7) 0.004(6) 0.008(6)
C23 0.056(9) 0.045(8) 0.060(9) -0.024(7) -0.036(7) 0.026(7)
C24 0.037(7) 0.028(6) 0.061(9) 0.012(6) -0.018(6) 0.003(5)
C25 0.055(8) 0.050(8) 0.027(6) -0.002(5) -0.021(6) 0.028(6)
C26 0.083(15) 0.054(11) 0.30(4) 0.011(17) -0.14(2) -0.020(11)
C27 0.086(16) 0.22(3) 0.108(18) 0.12(2) 0.070(14) 0.098(19)

loop_
_atom_type_symbol
_atom_type_description
_atom_type_scat_dispersion_real
_atom_type_scat_dispersion_imag
_atom_type_scat_source
C C 0.0033 0.0016 'International Tables Vol C Tables 4.2.6.8 and 6.1.1.4'
H H 0.0000 0.0000 'International Tables Vol C Tables 4.2.6.8 and 6.1.1.4'
F F 0.0171 0.0103 'International Tables Vol C Tables 4.2.6.8 and 6.1.1.4'
Ir Ir -1.4442 7.9887 'International Tables Vol C Tables 4.2.6.8 and 6.1.1.4'
N N 0.0061 0.0033 'International Tables Vol C Tables 4.2.6.8 and 6.1.1.4'
O O 0.0106 0.0060 'International Tables Vol C Tables 4.2.6.8 and 6.1.1.4'
P P 0.1023 0.0942 'International Tables Vol C Tables 4.2.6.8 and 6.1.1.4'

loop_
_geom_angle_atom_site_label_1
_geom_angle_atom_site_label_2
_geom_angle_atom_site_label_3
_geom_angle
_geom_angle_site_symmetry_1
_geom_angle_site_symmetry_3
_geom_angle_publ_flag
N2 Ir1 N7 85.4(4) . . ?
N2 Ir1 N12 88.8(4) . . ?
N7 Ir1 N12 82.3(3) . . ?
N2 Ir1 C14 161.7(4) . . ?
N7 Ir1 C14 109.4(4) . . ?
N12 Ir1 C14 103.4(4) . . ?
N2 Ir1 C13 127.1(5) . . ?
N7 Ir1 C13 147.5(5) . . ?
N12 Ir1 C13 96.8(4) . . ?
C14 Ir1 C13 38.9(5) . . ?
N2 Ir1 C12 97.9(4) . . ?
N7 Ir1 C12 155.8(4) . . ?
N12 Ir1 C12 121.6(4) . . ?
C14 Ir1 C12 64.1(5) . . ?
C13 Ir1 C12 36.5(5) . . ?
N2 Ir1 C11 99.3(4) . . ?
N7 Ir1 C11 118.0(4) . . ?
N12 Ir1 C11 158.5(4) . . ?
C14 Ir1 C11 64.6(5) . . ?
C13 Ir1 C11 62.5(5) . . ?
C12 Ir1 C11 37.8(5) . . ?
N2 Ir1 C15 131.6(4) . . ?
N7 Ir1 C15 97.3(4) . . ?
N12 Ir1 C15 139.5(4) . . ?
C14 Ir1 C15 38.4(5) . . ?
C13 Ir1 C15 62.6(5) . . ?
C12 Ir1 C15 62.6(4) . . ?
C11 Ir1 C15 37.7(5) . . ?
N3 Ir2 N8 86.1(4) . . ?
N3 Ir2 N13 88.4(3) . . ?
N8 Ir2 N13 82.4(4) . . ?
N3 Ir2 C24 161.1(4) . . ?
N8 Ir2 C24 107.4(5) . . ?
N13 Ir2 C24 106.2(5) . . ?
N3 Ir2 C22 98.3(5) . . ?
N8 Ir2 C22 156.5(5) . . ?
N13 Ir2 C22 120.6(5) . . ?
C24 Ir2 C22 64.1(5) . . ?
N3 Ir2 C21 98.7(5) . . ?
N8 Ir2 C21 117.9(5) . . ?
N13 Ir2 C21 158.7(5) . . ?
C24 Ir2 C21 63.5(5) . . ?
C22 Ir2 C21 38.6(6) . . ?
N3 Ir2 C25 130.2(5) . . ?
N8 Ir2 C25 97.0(4) . . ?
N13 Ir2 C25 141.4(5) . . ?
C24 Ir2 C25 37.0(6) . . ?
C22 Ir2 C25 62.5(5) . . ?
C21 Ir2 C25 37.0(6) . . ?
N3 Ir2 C23 130.6(5) . . ?
N8 Ir2 C23 143.3(5) . . ?
N13 Ir2 C23 96.5(4) . . ?
C24 Ir2 C23 37.5(6) . . ?
C22 Ir2 C23 38.5(6) . . ?
C21 Ir2 C23 63.7(6) . . ?
C25 Ir2 C23 61.5(5) . . ?
F12 P1 F9 85.4(17) . . ?
F12 P1 F7 45.2(15) . . ?
F9 P1 F7 116.3(16) . . ?
F12 P1 F14 81.0(17) . . ?
F9 P1 F14 95.5(16) . . ?
F7 P1 F14 109.3(16) . . ?
F12 P1 F3 122.7(16) . . ?
F9 P1 F3 51.3(13) . . ?
F7 P1 F3 166.5(15) . . ?
F14 P1 F3 69.9(14) . . ?
F12 P1 F13 92.1(16) . . ?
F9 P1 F13 176.5(15) . . ?
F7 P1 F13 60.3(15) . . ?
F14 P1 F13 86.5(15) . . ?
F3 P1 F13 132.2(14) . . ?
F12 P1 F6 39.0(13) . . ?
F9 P1 F6 74.3(13) . . ?
F7 P1 F6 81.7(14) . . ?
F14 P1 F6 47.1(13) . . ?
F3 P1 F6 88.7(12) . . ?
F13 P1 F6 105.3(13) . . ?
F12 P1 F10 112.9(17) . . ?
F9 P1 F10 92.1(15) . . ?
F7 P1 F10 78.9(16) . . ?
F14 P1 F10 164.7(17) . . ?
F3 P1 F10 105.2(14) . . ?
F13 P1 F10 86.6(15) . . ?
F6 P1 F10 148.2(14) . . ?
F12 P1 F4 76.8(15) . . ?
F9 P1 F4 38.5(12) . . ?
F7 P1 F4 85.5(14) . . ?
F14 P1 F4 129.6(15) . . ?
F3 P1 F4 85.1(13) . . ?
F13 P1 F4 138.4(14) . . ?
F6 P1 F4 91.0(12) . . ?
F10 P1 F4 62.6(14) . . ?
F12 P1 F8 104.2(17) . . ?
F9 P1 F8 131.3(16) . . ?
F7 P1 F8 102.5(16) . . ?
F14 P1 F8 41.9(14) . . ?
F3 P1 F8 85.9(14) . . ?
F13 P1 F8 51.7(14) . . ?
F6 P1 F8 84.0(14) . . ?
F10 P1 F8 124.8(16) . . ?
F4 P1 F8 169.8(14) . . ?
F12 P1 F5 150.8(17) . . ?
F9 P1 F5 103.7(15) . . ?
F7 P1 F5 107.4(15) . . ?
F14 P1 F5 124.6(16) . . ?
F3 P1 F5 82.8(14) . . ?
F13 P1 F5 77.3(14) . . ?
F6 P1 F5 170.3(14) . . ?
F10 P1 F5 40.3(13) . . ?
F4 P1 F5 93.0(13) . . ?
F8 P1 F5 90.6(15) . . ?
F12 P1 F11 162.1(18) . . ?
F9 P1 F11 85.7(16) . . ?
F7 P1 F11 151.7(17) . . ?
F14 P1 F11 84.4(16) . . ?
F3 P1 F11 41.3(13) . . ?
F13 P1 F11 97.4(16) . . ?
F6 P1 F11 123.4(15) . . ?
F10 P1 F11 82.9(16) . . ?
F4 P1 F11 105.1(14) . . ?
F8 P1 F11 70.8(16) . . ?
F5 P1 F11 47.0(14) . . ?
N2 N1 C5 103.8(10) . . ?
N1 N2 N3 109.3(9) . . ?
N1 N2 Ir1 122.0(8) . . ?
N3 N2 Ir1 128.7(7) . . ?
N2 N3 N4 110.7(9) . . ?
N2 N3 Ir2 128.0(7) . . ?
N4 N3 Ir2 121.2(8) . . ?
N3 N4 C5 102.5(10) . . ?
N7 N6 C3 104.0(10) . . ?
N8 N7 N6 109.3(9) . . ?
N8 N7 Ir1 129.1(7) . . ?
N6 N7 Ir1 121.6(7) . . ?
N7 N8 N9 110.5(9) . . ?
N7 N8 Ir2 127.6(7) . . ?
N9 N8 Ir2 121.9(8) . . ?
N8 N9 C3 105.0(10) . . ?
C1 N14 N13 103.6(10) . . ?
C1 N11 N12 102.7(9) . . ?
N13 N12 N11 110.4(8) . . ?
N13 N12 Ir1 127.8(7) . . ?
N11 N12 Ir1 121.5(7) . . ?
N12 N13 N14 109.3(9) . . ?
N12 N13 Ir2 128.6(7) . . ?
N14 N13 Ir2 121.7(7) . . ?
N14 C1 N11 114.0(11) . . ?
N14 C1 C2 122.8(13) . . ?
N11 C1 C2 123.2(12) . . ?
C1 C2 H2A 109.5 . . ?
C1 C2 H2B 109.5 . . ?
H2A C2 H2B 109.5 . . ?
C1 C2 H2C 109.5 . . ?
H2A C2 H2C 109.5 . . ?
H2B C2 H2C 109.5 . . ?
N9 C3 N6 111.1(10) . . ?
N9 C3 C4 125.5(12) . . ?
N6 C3 C4 123.0(12) . . ?
C3 C4 H4A 109.5 . . ?
C3 C4 H4B 109.5 . . ?
H4A C4 H4B 109.5 . . ?
C3 C4 H4C 109.5 . . ?
H4A C4 H4C 109.5 . . ?
H4B C4 H4C 109.5 . . ?
N1 C5 N4 113.8(10) . . ?
N1 C5 C6 123.0(13) . . ?
N4 C5 C6 123.2(13) . . ?
C5 C6 H6A 109.5 . . ?
C5 C6 H6B 109.5 . . ?
H6A C6 H6B 109.5 . . ?
C5 C6 H6C 109.5 . . ?
H6A C6 H6C 109.5 . . ?
H6B C6 H6C 109.5 . . ?
C23 C28 H28A 109.5 . . ?
C23 C28 H28B 109.5 . . ?
H28A C28 H28B 109.5 . . ?
C23 C28 H28C 109.5 . . ?
H28A C28 H28C 109.5 . . ?
H28B C28 H28C 109.5 . . ?
C24 C29 H29A 109.5 . . ?
C24 C29 H29B 109.5 . . ?
H29A C29 H29B 109.5 . . ?
C24 C29 H29C 109.5 . . ?
H29A C29 H29C 109.5 . . ?
H29B C29 H29C 109.5 . . ?
C25 C30 H30A 109.5 . . ?
C25 C30 H30B 109.5 . . ?
H30A C30 H30B 109.5 . . ?
C25 C30 H30C 109.5 . . ?
H30A C30 H30C 109.5 . . ?
H30B C30 H30C 109.5 . . ?
C12 C11 C15 106.7(11) . . ?
C12 C11 C16 126.5(14) . . ?
C15 C11 C16 126.6(14) . . ?
C12 C11 Ir1 70.5(7) . . ?
C15 C11 Ir1 71.2(7) . . ?
C16 C11 Ir1 126.9(10) . . ?
C13 C12 C11 109.1(11) . . ?
C13 C12 C17 128.2(14) . . ?
C11 C12 C17 122.5(14) . . ?
C13 C12 Ir1 71.6(7) . . ?
C11 C12 Ir1 71.7(6) . . ?
C17 C12 Ir1 126.8(9) . . ?
C12 C13 C14 110.0(11) . . ?
C12 C13 C18 125.2(14) . . ?
C14 C13 C18 124.7(15) . . ?
C12 C13 Ir1 71.9(7) . . ?
C14 C13 Ir1 69.5(7) . . ?
C18 C13 Ir1 127.8(10) . . ?
C15 C14 C13 104.7(11) . . ?
C15 C14 C19 126.2(14) . . ?
C13 C14 C19 128.2(15) . . ?
C15 C14 Ir1 72.6(7) . . ?
C13 C14 Ir1 71.6(7) . . ?
C19 C14 Ir1 128.3(10) . . ?
C11 C15 C14 109.3(11) . . ?
C11 C15 C20 121.9(13) . . ?
C14 C15 C20 128.7(13) . . ?
C11 C15 Ir1 71.1(7) . . ?
C14 C15 Ir1 69.0(7) . . ?
C20 C15 Ir1 129.7(9) . . ?
C11 C16 H16A 109.5 . . ?
C11 C16 H16B 109.5 . . ?
H16A C16 H16B 109.5 . . ?
C11 C16 H16C 109.5 . . ?
H16A C16 H16C 109.5 . . ?
H16B C16 H16C 109.5 . . ?
C12 C17 H17A 109.5 . . ?
C12 C17 H17B 109.5 . . ?
H17A C17 H17B 109.5 . . ?
C12 C17 H17C 109.5 . . ?
H17A C17 H17C 109.5 . . ?
H17B C17 H17C 109.5 . . ?
C13 C18 H18A 109.5 . . ?
C13 C18 H18B 109.5 . . ?
H18A C18 H18B 109.5 . . ?
C13 C18 H18C 109.5 . . ?
H18A C18 H18C 109.5 . . ?
H18B C18 H18C 109.5 . . ?
C14 C19 H19A 109.5 . . ?
C14 C19 H19B 109.5 . . ?
H19A C19 H19B 109.5 . . ?
C14 C19 H19C 109.5 . . ?
H19A C19 H19C 109.5 . . ?
H19B C19 H19C 109.5 . . ?
C15 C20 H20A 109.5 . . ?
C15 C20 H20B 109.5 . . ?
H20A C20 H20B 109.5 . . ?
C15 C20 H20C 109.5 . . ?
H20A C20 H20C 109.5 . . ?
H20B C20 H20C 109.5 . . ?
C25 C21 C22 107.1(13) . . ?
C25 C21 C26 126.6(19) . . ?
C22 C21 C26 125.7(19) . . ?
C25 C21 Ir2 73.0(7) . . ?
C22 C21 Ir2 70.6(8) . . ?
C26 C21 Ir2 128.8(11) . . ?
C21 C22 C23 106.8(12) . . ?
C21 C22 C27 130(2) . . ?
C23 C22 C27 123(2) . . ?
C21 C22 Ir2 70.8(8) . . ?
C23 C22 Ir2 72.4(7) . . ?
C27 C22 Ir2 127.2(11) . . ?
C24 C23 C22 107.1(12) . . ?
C24 C23 C28 127(2) . . ?
C22 C23 C28 126(2) . . ?
C24 C23 Ir2 68.8(7) . . ?
C22 C23 Ir2 69.1(8) . . ?
C28 C23 Ir2 128.5(11) . . ?
C25 C24 C23 108.3(13) . . ?
C25 C24 C29 128.2(17) . . ?
C23 C24 C29 122.5(18) . . ?
C25 C24 Ir2 73.8(7) . . ?
C23 C24 Ir2 73.7(8) . . ?
C29 C24 Ir2 127.3(10) . . ?
C24 C25 C21 110.1(12) . . ?
C24 C25 C30 123.6(19) . . ?
C21 C25 C30 126(2) . . ?
C24 C25 Ir2 69.1(7) . . ?
C21 C25 Ir2 70.0(7) . . ?
C30 C25 Ir2 128.6(10) . . ?
C21 C26 H26A 109.5 . . ?
C21 C26 H26B 109.5 . . ?
H26A C26 H26B 109.5 . . ?
C21 C26 H26C 109.5 . . ?
H26A C26 H26C 109.5 . . ?
H26B C26 H26C 109.5 . . ?
C22 C27 H27A 109.5 . . ?
C22 C27 H27B 109.5 . . ?
H27A C27 H27B 109.5 . . ?
C22 C27 H27C 109.5 . . ?
H27A C27 H27C 109.5 . . ?
H27B C27 H27C 109.5 . . ?

loop_
_geom_bond_atom_site_label_1
_geom_bond_atom_site_label_2
_geom_bond_distance
_geom_bond_site_symmetry_2
_geom_bond_publ_flag
Ir1 N2 2.088(9) . ?
Ir1 N7 2.103(9) . ?
Ir1 N12 2.111(9) . ?
Ir1 C14 2.153(12) . ?
Ir1 C13 2.181(12) . ?
Ir1 C12 2.184(11) . ?
Ir1 C11 2.199(11) . ?
Ir1 C15 2.201(12) . ?
Ir2 N3 2.102(9) . ?
Ir2 N8 2.103(9) . ?
Ir2 N13 2.105(9) . ?
Ir2 C24 2.141(12) . ?
Ir2 C22 2.159(13) . ?
Ir2 C21 2.162(13) . ?
Ir2 C25 2.201(11) . ?
Ir2 C23 2.203(13) . ?
P1 F12 1.53(3) . ?
P1 F9 1.57(3) . ?
P1 F7 1.58(3) . ?
P1 F14 1.59(3) . ?
P1 F3 1.59(2) . ?
P1 F13 1.59(3) . ?
P1 F6 1.59(2) . ?
P1 F10 1.60(3) . ?
P1 F4 1.60(2) . ?
P1 F8 1.61(3) . ?
P1 F5 1.63(3) . ?
P1 F11 1.63(3) . ?
N1 N2 1.321(13) . ?
N1 C5 1.329(17) . ?
N2 N3 1.325(13) . ?
N3 N4 1.329(13) . ?
N4 C5 1.333(17) . ?
N6 N7 1.339(13) . ?
N6 C3 1.361(16) . ?
N7 N8 1.314(13) . ?
N8 N9 1.321(13) . ?
N9 C3 1.330(16) . ?
N14 C1 1.321(17) . ?
N14 N13 1.338(12) . ?
N11 C1 1.332(16) . ?
N11 N12 1.337(12) . ?
N12 N13 1.316(12) . ?
C1 C2 1.490(17) . ?
C2 H2A 0.9800 . ?
C2 H2B 0.9800 . ?
C2 H2C 0.9800 . ?
C3 C4 1.476(17) . ?
C4 H4A 0.9800 . ?
C4 H4B 0.9800 . ?
C4 H4C 0.9800 . ?
C5 C6 1.534(16) . ?
C6 H6A 0.9800 . ?
C6 H6B 0.9800 . ?
C6 H6C 0.9800 . ?
C28 C23 1.49(2) . ?
C28 H28A 0.9800 . ?
C28 H28B 0.9800 . ?
C28 H28C 0.9800 . ?
C29 C24 1.52(2) . ?
C29 H29A 0.9800 . ?
C29 H29B 0.9800 . ?
C29 H29C 0.9800 . ?
C30 C25 1.52(2) . ?
C30 H30A 0.9800 . ?
C30 H30B 0.9800 . ?
C30 H30C 0.9800 . ?
C11 C12 1.419(18) . ?
C11 C15 1.421(18) . ?
C11 C16 1.52(2) . ?
C12 C13 1.368(19) . ?
C12 C17 1.495(18) . ?
C13 C14 1.444(18) . ?
C13 C18 1.512(18) . ?
C14 C15 1.433(18) . ?
C14 C19 1.484(19) . ?
C15 C20 1.501(18) . ?
C16 H16A 0.9800 . ?
C16 H16B 0.9800 . ?
C16 H16C 0.9800 . ?
C17 H17A 0.9800 . ?
C17 H17B 0.9800 . ?
C17 H17C 0.9800 . ?
C18 H18A 0.9800 . ?
C18 H18B 0.9800 . ?
C18 H18C 0.9800 . ?
C19 H19A 0.9800 . ?
C19 H19B 0.9800 . ?
C19 H19C 0.9800 . ?
C20 H20A 0.9800 . ?
C20 H20B 0.9800 . ?
C20 H20C 0.9800 . ?
C21 C25 1.38(2) . ?
C21 C22 1.43(2) . ?
C21 C26 1.51(2) . ?
C22 C23 1.44(2) . ?
C22 C27 1.50(2) . ?
C23 C24 1.40(2) . ?
C24 C25 1.38(2) . ?
C26 H26A 0.9800 . ?
C26 H26B 0.9800 . ?
C26 H26C 0.9800 . ?
C27 H27A 0.9800 . ?
C27 H27B 0.9800 . ?
C27 H27C 0.9800 . ?

loop_
_geom_torsion_atom_site_label_1
_geom_torsion_atom_site_label_2
_geom_torsion_atom_site_label_3
_geom_torsion_atom_site_label_4
_geom_torsion
_geom_torsion_site_symmetry_1
_geom_torsion_site_symmetry_2
_geom_torsion_site_symmetry_3
_geom_torsion_site_symmetry_4
_geom_torsion_publ_flag
C5 N1 N2 N3 1.1(13) . . . . ?
C5 N1 N2 Ir1 178.0(8) . . . . ?
N7 Ir1 N2 N1 -132.8(9) . . . . ?
N12 Ir1 N2 N1 144.9(9) . . . . ?
C14 Ir1 N2 N1 12.2(19) . . . . ?
C13 Ir1 N2 N1 47.2(11) . . . . ?
C12 Ir1 N2 N1 23.1(10) . . . . ?
C11 Ir1 N2 N1 -15.1(10) . . . . ?
C15 Ir1 N2 N1 -37.1(11) . . . . ?
N7 Ir1 N2 N3 43.5(9) . . . . ?
N12 Ir1 N2 N3 -38.9(9) . . . . ?
C14 Ir1 N2 N3 -171.5(13) . . . . ?
C13 Ir1 N2 N3 -136.5(9) . . . . ?
C12 Ir1 N2 N3 -160.7(10) . . . . ?
C11 Ir1 N2 N3 161.1(9) . . . . ?
C15 Ir1 N2 N3 139.1(9) . . . . ?
N1 N2 N3 N4 -1.0(13) . . . . ?
Ir1 N2 N3 N4 -177.6(8) . . . . ?
N1 N2 N3 Ir2 175.4(8) . . . . ?
Ir1 N2 N3 Ir2 -1.2(14) . . . . ?
N8 Ir2 N3 N2 -42.0(9) . . . . ?
N13 Ir2 N3 N2 40.5(9) . . . . ?
C24 Ir2 N3 N2 -178.5(14) . . . . ?
C22 Ir2 N3 N2 161.2(10) . . . . ?
C21 Ir2 N3 N2 -159.7(10) . . . . ?
C25 Ir2 N3 N2 -137.9(9) . . . . ?
C23 Ir2 N3 N2 137.7(9) . . . . ?
N8 Ir2 N3 N4 134.0(10) . . . . ?
N13 Ir2 N3 N4 -143.5(10) . . . . ?
C24 Ir2 N3 N4 -2(2) . . . . ?
C22 Ir2 N3 N4 -22.8(11) . . . . ?
C21 Ir2 N3 N4 16.3(11) . . . . ?
C25 Ir2 N3 N4 38.1(12) . . . . ?
C23 Ir2 N3 N4 -46.3(12) . . . . ?
N2 N3 N4 C5 0.3(14) . . . . ?
Ir2 N3 N4 C5 -176.3(9) . . . . ?
C3 N6 N7 N8 -1.7(14) . . . . ?
C3 N6 N7 Ir1 175.9(9) . . . . ?
N2 Ir1 N7 N8 -43.6(10) . . . . ?
N12 Ir1 N7 N8 45.8(10) . . . . ?
C14 Ir1 N7 N8 147.4(10) . . . . ?
C13 Ir1 N7 N8 136.3(10) . . . . ?
C12 Ir1 N7 N8 -142.7(11) . . . . ?
C11 Ir1 N7 N8 -141.7(9) . . . . ?
C15 Ir1 N7 N8 -175.1(10) . . . . ?
N2 Ir1 N7 N6 139.2(9) . . . . ?
N12 Ir1 N7 N6 -131.3(9) . . . . ?
C14 Ir1 N7 N6 -29.8(10) . . . . ?
C13 Ir1 N7 N6 -40.8(13) . . . . ?
C12 Ir1 N7 N6 40.1(16) . . . . ?
C11 Ir1 N7 N6 41.1(10) . . . . ?
C15 Ir1 N7 N6 7.8(10) . . . . ?
N6 N7 N8 N9 0.1(13) . . . . ?
Ir1 N7 N8 N9 -177.3(8) . . . . ?
N6 N7 N8 Ir2 178.5(8) . . . . ?
Ir1 N7 N8 Ir2 1.1(14) . . . . ?
N3 Ir2 N8 N7 41.9(9) . . . . ?
N13 Ir2 N8 N7 -47.0(9) . . . . ?
C24 Ir2 N8 N7 -151.6(10) . . . . ?
C22 Ir2 N8 N7 143.7(13) . . . . ?
C21 Ir2 N8 N7 139.7(9) . . . . ?
C25 Ir2 N8 N7 171.9(10) . . . . ?
C23 Ir2 N8 N7 -137.8(10) . . . . ?
N3 Ir2 N8 N9 -139.9(10) . . . . ?
N13 Ir2 N8 N9 131.3(10) . . . . ?
C24 Ir2 N8 N9 26.6(10) . . . . ?
C22 Ir2 N8 N9 -38.0(18) . . . . ?
C21 Ir2 N8 N9 -42.1(11) . . . . ?
C25 Ir2 N8 N9 -9.9(10) . . . . ?
C23 Ir2 N8 N9 40.5(13) . . . . ?
N7 N8 N9 C3 1.6(14) . . . . ?
Ir2 N8 N9 C3 -176.9(9) . . . . ?
C1 N11 N12 N13 -0.5(12) . . . . ?
C1 N11 N12 Ir1 -174.7(7) . . . . ?
N2 Ir1 N12 N13 39.2(9) . . . . ?
N7 Ir1 N12 N13 -46.3(9) . . . . ?
C14 Ir1 N12 N13 -154.5(9) . . . . ?
C13 Ir1 N12 N13 166.5(9) . . . . ?
C12 Ir1 N12 N13 137.8(8) . . . . ?
C11 Ir1 N12 N13 152.2(11) . . . . ?
C15 Ir1 N12 N13 -138.5(9) . . . . ?
N2 Ir1 N12 N11 -147.7(8) . . . . ?
N7 Ir1 N12 N11 126.8(8) . . . . ?
C14 Ir1 N12 N11 18.6(9) . . . . ?
C13 Ir1 N12 N11 -20.4(9) . . . . ?
C12 Ir1 N12 N11 -49.0(10) . . . . ?
C11 Ir1 N12 N11 -34.7(16) . . . . ?
C15 Ir1 N12 N11 34.6(11) . . . . ?
N11 N12 N13 N14 -0.3(12) . . . . ?
Ir1 N12 N13 N14 173.5(7) . . . . ?
N11 N12 N13 Ir2 -173.3(7) . . . . ?
Ir1 N12 N13 Ir2 0.5(13) . . . . ?
C1 N14 N13 N12 0.9(12) . . . . ?
C1 N14 N13 Ir2 174.5(7) . . . . ?
N3 Ir2 N13 N12 -40.0(9) . . . . ?
N8 Ir2 N13 N12 46.3(9) . . . . ?
C24 Ir2 N13 N12 152.2(9) . . . . ?
C22 Ir2 N13 N12 -138.7(9) . . . . ?
C21 Ir2 N13 N12 -150.1(13) . . . . ?
C25 Ir2 N13 N12 138.0(9) . . . . ?
C23 Ir2 N13 N12 -170.7(9) . . . . ?
N3 Ir2 N13 N14 147.8(8) . . . . ?
N8 Ir2 N13 N14 -126.0(8) . . . . ?
C24 Ir2 N13 N14 -20.0(9) . . . . ?
C22 Ir2 N13 N14 49.1(10) . . . . ?
C21 Ir2 N13 N14 37.7(17) . . . . ?
C25 Ir2 N13 N14 -34.2(11) . . . . ?
C23 Ir2 N13 N14 17.1(9) . . . . ?
N13 N14 C1 N11 -1.3(13) . . . . ?
N13 N14 C1 C2 -179.2(12) . . . . ?
N12 N11 C1 N14 1.1(13) . . . . ?
N12 N11 C1 C2 179.0(12) . . . . ?
N8 N9 C3 N6 -2.8(16) . . . . ?
N8 N9 C3 C4 -176.4(14) . . . . ?
N7 N6 C3 N9 2.8(16) . . . . ?
N7 N6 C3 C4 176.7(13) . . . . ?
N2 N1 C5 N4 -1.0(16) . . . . ?
N2 N1 C5 C6 -179.7(14) . . . . ?
N3 N4 C5 N1 0.4(16) . . . . ?
N3 N4 C5 C6 179.2(14) . . . . ?
N2 Ir1 C11 C12 91.0(8) . . . . ?
N7 Ir1 C11 C12 -179.3(7) . . . . ?
N12 Ir1 C11 C12 -20.1(16) . . . . ?
C14 Ir1 C11 C12 -79.8(8) . . . . ?
C13 Ir1 C11 C12 -36.2(8) . . . . ?
C15 Ir1 C11 C12 -116.3(11) . . . . ?
N2 Ir1 C11 C15 -152.8(7) . . . . ?
N7 Ir1 C11 C15 -63.1(8) . . . . ?
N12 Ir1 C11 C15 96.1(13) . . . . ?
C14 Ir1 C11 C15 36.4(7) . . . . ?
C13 Ir1 C11 C15 80.0(8) . . . . ?
C12 Ir1 C11 C15 116.3(11) . . . . ?
N2 Ir1 C11 C16 -30.6(15) . . . . ?
N7 Ir1 C11 C16 59.1(16) . . . . ?
N12 Ir1 C11 C16 -141.7(14) . . . . ?
C14 Ir1 C11 C16 158.5(16) . . . . ?
C13 Ir1 C11 C16 -157.8(16) . . . . ?
C12 Ir1 C11 C16 -121.6(18) . . . . ?
C15 Ir1 C11 C16 122.1(18) . . . . ?
C15 C11 C12 C13 -0.2(14) . . . . ?
C16 C11 C12 C13 -175.7(13) . . . . ?
Ir1 C11 C12 C13 62.2(9) . . . . ?
C15 C11 C12 C17 175.1(12) . . . . ?
C16 C11 C12 C17 0(2) . . . . ?
Ir1 C11 C12 C17 -122.5(12) . . . . ?
C15 C11 C12 Ir1 -62.4(8) . . . . ?
C16 C11 C12 Ir1 122.1(14) . . . . ?
N2 Ir1 C12 C13 146.7(7) . . . . ?
N7 Ir1 C12 C13 -116.8(11) . . . . ?
N12 Ir1 C12 C13 53.2(8) . . . . ?
C14 Ir1 C12 C13 -37.0(8) . . . . ?
C11 Ir1 C12 C13 -118.3(11) . . . . ?
C15 Ir1 C12 C13 -80.2(8) . . . . ?
N2 Ir1 C12 C11 -95.0(8) . . . . ?
N7 Ir1 C12 C11 1.4(15) . . . . ?
N12 Ir1 C12 C11 171.5(7) . . . . ?
C14 Ir1 C12 C11 81.3(8) . . . . ?
C13 Ir1 C12 C11 118.3(11) . . . . ?
C15 Ir1 C12 C11 38.1(7) . . . . ?
N2 Ir1 C12 C17 22.4(15) . . . . ?
N7 Ir1 C12 C17 118.8(15) . . . . ?
N12 Ir1 C12 C17 -71.2(16) . . . . ?
C14 Ir1 C12 C17 -161.4(17) . . . . ?
C13 Ir1 C12 C17 -124.4(18) . . . . ?
C11 Ir1 C12 C17 117.4(18) . . . . ?
C15 Ir1 C12 C17 155.5(17) . . . . ?
C11 C12 C13 C14 -2.9(14) . . . . ?
C17 C12 C13 C14 -178.0(12) . . . . ?
Ir1 C12 C13 C14 59.3(9) . . . . ?
C11 C12 C13 C18 173.8(12) . . . . ?
C17 C12 C13 C18 -1(2) . . . . ?
Ir1 C12 C13 C18 -124.0(14) . . . . ?
C11 C12 C13 Ir1 -62.2(8) . . . . ?
C17 C12 C13 Ir1 122.8(13) . . . . ?
N2 Ir1 C13 C12 -43.0(9) . . . . ?
N7 Ir1 C13 C12 137.1(8) . . . . ?
N12 Ir1 C13 C12 -136.7(7) . . . . ?
C14 Ir1 C13 C12 120.4(11) . . . . ?
C11 Ir1 C13 C12 37.5(8) . . . . ?
C15 Ir1 C13 C12 80.2(8) . . . . ?
N2 Ir1 C13 C14 -163.3(7) . . . . ?
N7 Ir1 C13 C14 16.7(12) . . . . ?
N12 Ir1 C13 C14 103.0(7) . . . . ?
C12 Ir1 C13 C14 -120.4(11) . . . . ?
C11 Ir1 C13 C14 -82.9(8) . . . . ?
C15 Ir1 C13 C14 -40.2(7) . . . . ?
N2 Ir1 C13 C18 78.0(17) . . . . ?
N7 Ir1 C13 C18 -102.0(16) . . . . ?
N12 Ir1 C13 C18 -15.7(16) . . . . ?
C14 Ir1 C13 C18 -118.7(19) . . . . ?
C12 Ir1 C13 C18 120.9(18) . . . . ?
C11 Ir1 C13 C18 158.4(17) . . . . ?
C15 Ir1 C13 C18 -158.9(17) . . . . ?
C12 C13 C14 C15 4.9(14) . . . . ?
C18 C13 C14 C15 -171.9(13) . . . . ?
Ir1 C13 C14 C15 65.6(8) . . . . ?
C12 C13 C14 C19 174.5(13) . . . . ?
C18 C13 C14 C19 -2(2) . . . . ?
Ir1 C13 C14 C19 -124.8(14) . . . . ?
C12 C13 C14 Ir1 -60.7(9) . . . . ?
C18 C13 C14 Ir1 122.5(13) . . . . ?
N2 Ir1 C14 C15 -65.9(17) . . . . ?
N7 Ir1 C14 C15 76.8(7) . . . . ?
N12 Ir1 C14 C15 163.2(7) . . . . ?
C13 Ir1 C14 C15 -112.6(10) . . . . ?
C12 Ir1 C14 C15 -77.8(8) . . . . ?
C11 Ir1 C14 C15 -35.7(7) . . . . ?
N2 Ir1 C14 C13 46.7(18) . . . . ?
N7 Ir1 C14 C13 -170.6(7) . . . . ?
N12 Ir1 C14 C13 -84.1(8) . . . . ?
C12 Ir1 C14 C13 34.8(8) . . . . ?
C11 Ir1 C14 C13 76.9(8) . . . . ?
C15 Ir1 C14 C13 112.6(10) . . . . ?
N2 Ir1 C14 C19 171.3(15) . . . . ?
N7 Ir1 C14 C19 -46.0(17) . . . . ?
N12 Ir1 C14 C19 40.5(17) . . . . ?
C13 Ir1 C14 C19 124.6(19) . . . . ?
C12 Ir1 C14 C19 159.4(18) . . . . ?
C11 Ir1 C14 C19 -158.5(17) . . . . ?
C15 Ir1 C14 C19 -122.8(19) . . . . ?
C12 C11 C15 C14 3.4(13) . . . . ?
C16 C11 C15 C14 178.8(13) . . . . ?
Ir1 C11 C15 C14 -58.6(9) . . . . ?
C12 C11 C15 C20 -172.4(11) . . . . ?
C16 C11 C15 C20 3(2) . . . . ?
Ir1 C11 C15 C20 125.6(12) . . . . ?
C12 C11 C15 Ir1 62.0(8) . . . . ?
C16 C11 C15 Ir1 -122.5(14) . . . . ?
C13 C14 C15 C11 -5.0(13) . . . . ?
C19 C14 C15 C11 -174.9(13) . . . . ?
Ir1 C14 C15 C11 59.9(9) . . . . ?
C13 C14 C15 C20 170.4(12) . . . . ?
C19 C14 C15 C20 0(2) . . . . ?
Ir1 C14 C15 C20 -124.7(13) . . . . ?
C13 C14 C15 Ir1 -64.9(8) . . . . ?
C19 C14 C15 Ir1 125.2(14) . . . . ?
N2 Ir1 C15 C11 37.2(9) . . . . ?
N7 Ir1 C15 C11 127.5(7) . . . . ?
N12 Ir1 C15 C11 -145.9(7) . . . . ?
C14 Ir1 C15 C11 -120.3(11) . . . . ?
C13 Ir1 C15 C11 -79.5(8) . . . . ?
C12 Ir1 C15 C11 -38.2(8) . . . . ?
N2 Ir1 C15 C14 157.5(7) . . . . ?
N7 Ir1 C15 C14 -112.2(7) . . . . ?
N12 Ir1 C15 C14 -25.6(10) . . . . ?
C13 Ir1 C15 C14 40.8(7) . . . . ?
C12 Ir1 C15 C14 82.1(8) . . . . ?
C11 Ir1 C15 C14 120.3(11) . . . . ?
N2 Ir1 C15 C20 -79.0(14) . . . . ?
N7 Ir1 C15 C20 11.3(14) . . . . ?
N12 Ir1 C15 C20 97.9(14) . . . . ?
C14 Ir1 C15 C20 123.5(16) . . . . ?
C13 Ir1 C15 C20 164.2(15) . . . . ?
C12 Ir1 C15 C20 -154.4(15) . . . . ?
C11 Ir1 C15 C20 -116.2(16) . . . . ?
N3 Ir2 C21 C25 151.9(8) . . . . ?
N8 Ir2 C21 C25 61.7(9) . . . . ?
N13 Ir2 C21 C25 -99.9(15) . . . . ?
C24 Ir2 C21 C25 -34.8(8) . . . . ?
C22 Ir2 C21 C25 -115.7(12) . . . . ?
C23 Ir2 C21 C25 -76.9(9) . . . . ?
N3 Ir2 C21 C22 -92.4(9) . . . . ?
N8 Ir2 C21 C22 177.4(8) . . . . ?
N13 Ir2 C21 C22 15.8(18) . . . . ?
C24 Ir2 C21 C22 80.9(9) . . . . ?
C25 Ir2 C21 C22 115.7(12) . . . . ?
C23 Ir2 C21 C22 38.8(9) . . . . ?
N3 Ir2 C21 C26 28(2) . . . . ?
N8 Ir2 C21 C26 -62(2) . . . . ?
N13 Ir2 C21 C26 136(2) . . . . ?
C24 Ir2 C21 C26 -158(2) . . . . ?
C22 Ir2 C21 C26 121(2) . . . . ?
C25 Ir2 C21 C26 -124(2) . . . . ?
C23 Ir2 C21 C26 159(2) . . . . ?
C25 C21 C22 C23 0.4(15) . . . . ?
C26 C21 C22 C23 171.7(15) . . . . ?
Ir2 C21 C22 C23 -63.9(9) . . . . ?
C25 C21 C22 C27 -172.7(15) . . . . ?
C26 C21 C22 C27 -1(3) . . . . ?
Ir2 C21 C22 C27 122.9(17) . . . . ?
C25 C21 C22 Ir2 64.4(9) . . . . ?
C26 C21 C22 Ir2 -124.4(15) . . . . ?
N3 Ir2 C22 C21 93.6(8) . . . . ?
N8 Ir2 C22 C21 -5.8(18) . . . . ?
N13 Ir2 C22 C21 -173.4(7) . . . . ?
C24 Ir2 C22 C21 -79.3(9) . . . . ?
C25 Ir2 C22 C21 -37.6(8) . . . . ?
C23 Ir2 C22 C21 -115.6(12) . . . . ?
N3 Ir2 C22 C23 -150.9(8) . . . . ?
N8 Ir2 C22 C23 109.8(15) . . . . ?
N13 Ir2 C22 C23 -57.8(9) . . . . ?
C24 Ir2 C22 C23 36.3(8) . . . . ?
C21 Ir2 C22 C23 115.6(12) . . . . ?
C25 Ir2 C22 C23 77.9(9) . . . . ?
N3 Ir2 C22 C27 -32(3) . . . . ?
N8 Ir2 C22 C27 -132(2) . . . . ?
N13 Ir2 C22 C27 61(3) . . . . ?
C24 Ir2 C22 C27 155(3) . . . . ?
C21 Ir2 C22 C27 -126(3) . . . . ?
C25 Ir2 C22 C27 -164(3) . . . . ?
C23 Ir2 C22 C27 118(3) . . . . ?
C21 C22 C23 C24 4.3(15) . . . . ?
C27 C22 C23 C24 178.1(14) . . . . ?
Ir2 C22 C23 C24 -58.5(9) . . . . ?
C21 C22 C23 C28 -174.1(14) . . . . ?
C27 C22 C23 C28 0(2) . . . . ?
Ir2 C22 C23 C28 123.1(15) . . . . ?
C21 C22 C23 Ir2 62.9(9) . . . . ?
C27 C22 C23 Ir2 -123.4(15) . . . . ?
N3 Ir2 C23 C24 158.4(8) . . . . ?
N8 Ir2 C23 C24 -22.0(12) . . . . ?
N13 Ir2 C23 C24 -108.1(8) . . . . ?
C22 Ir2 C23 C24 119.0(12) . . . . ?
C21 Ir2 C23 C24 80.1(9) . . . . ?
C25 Ir2 C23 C24 38.3(8) . . . . ?
N3 Ir2 C23 C22 39.4(10) . . . . ?
N8 Ir2 C23 C22 -141.1(9) . . . . ?
N13 Ir2 C23 C22 132.9(8) . . . . ?
C24 Ir2 C23 C22 -119.0(12) . . . . ?
C21 Ir2 C23 C22 -39.0(9) . . . . ?
C25 Ir2 C23 C22 -80.7(9) . . . . ?
N3 Ir2 C23 C28 -81(2) . . . . ?
N8 Ir2 C23 C28 99(2) . . . . ?
N13 Ir2 C23 C28 13(2) . . . . ?
C24 Ir2 C23 C28 121(3) . . . . ?
C22 Ir2 C23 C28 -120(3) . . . . ?
C21 Ir2 C23 C28 -159(2) . . . . ?
C25 Ir2 C23 C28 159(2) . . . . ?
C22 C23 C24 C25 -7.6(14) . . . . ?
C28 C23 C24 C25 170.9(14) . . . . ?
Ir2 C23 C24 C25 -66.3(9) . . . . ?
C22 C23 C24 C29 -177.1(13) . . . . ?
C28 C23 C24 C29 1(2) . . . . ?
Ir2 C23 C24 C29 124.2(13) . . . . ?
C22 C23 C24 Ir2 58.7(9) . . . . ?
C28 C23 C24 Ir2 -122.9(14) . . . . ?
N3 Ir2 C24 C25 55.5(19) . . . . ?
N8 Ir2 C24 C25 -78.4(8) . . . . ?
N13 Ir2 C24 C25 -165.3(7) . . . . ?
C22 Ir2 C24 C25 78.0(9) . . . . ?
C21 Ir2 C24 C25 34.7(8) . . . . ?
C23 Ir2 C24 C25 115.2(12) . . . . ?
N3 Ir2 C24 C23 -59.7(19) . . . . ?
N8 Ir2 C24 C23 166.4(8) . . . . ?
N13 Ir2 C24 C23 79.5(9) . . . . ?
C22 Ir2 C24 C23 -37.2(9) . . . . ?
C21 Ir2 C24 C23 -80.5(10) . . . . ?
C25 Ir2 C24 C23 -115.2(12) . . . . ?
N3 Ir2 C24 C29 -178.4(18) . . . . ?
N8 Ir2 C24 C29 48(2) . . . . ?
N13 Ir2 C24 C29 -39(2) . . . . ?
C22 Ir2 C24 C29 -156(2) . . . . ?
C21 Ir2 C24 C29 161(2) . . . . ?
C25 Ir2 C24 C29 126(2) . . . . ?
C23 Ir2 C24 C29 -119(2) . . . . ?
C23 C24 C25 C21 8.1(15) . . . . ?
C29 C24 C25 C21 176.8(14) . . . . ?
Ir2 C24 C25 C21 -58.1(9) . . . . ?
C23 C24 C25 C30 -170.6(13) . . . . ?
C29 C24 C25 C30 -2(2) . . . . ?
Ir2 C24 C25 C30 123.2(13) . . . . ?
C23 C24 C25 Ir2 66.1(9) . . . . ?
C29 C24 C25 Ir2 -125.1(15) . . . . ?
C22 C21 C25 C24 -5.2(15) . . . . ?
C26 C21 C25 C24 -176.4(15) . . . . ?
Ir2 C21 C25 C24 57.5(9) . . . . ?
C22 C21 C25 C30 173.4(13) . . . . ?
C26 C21 C25 C30 2(2) . . . . ?
Ir2 C21 C25 C30 -123.8(14) . . . . ?
C22 C21 C25 Ir2 -62.8(9) . . . . ?
C26 C21 C25 Ir2 126.1(16) . . . . ?
N3 Ir2 C25 C24 -159.6(8) . . . . ?
N8 Ir2 C25 C24 109.6(8) . . . . ?
N13 Ir2 C25 C24 23.0(11) . . . . ?
C22 Ir2 C25 C24 -82.6(9) . . . . ?
C21 Ir2 C25 C24 -122.0(12) . . . . ?
C23 Ir2 C25 C24 -38.8(9) . . . . ?
N3 Ir2 C25 C21 -37.6(11) . . . . ?
N8 Ir2 C25 C21 -128.4(9) . . . . ?
N13 Ir2 C25 C21 145.0(9) . . . . ?
C24 Ir2 C25 C21 122.0(12) . . . . ?
C22 Ir2 C25 C21 39.4(9) . . . . ?
C23 Ir2 C25 C21 83.2(10) . . . . ?
N3 Ir2 C25 C30 83(2) . . . . ?
N8 Ir2 C25 C30 -7(2) . . . . ?
N13 Ir2 C25 C30 -94(2) . . . . ?
C24 Ir2 C25 C30 -117(2) . . . . ?
C22 Ir2 C25 C30 160(2) . . . . ?
C21 Ir2 C25 C30 121(3) . . . . ?
C23 Ir2 C25 C30 -156(2) . . . . ?
